data_7108836
loop_
_publ_author_name
'Jianhao Li'
'Taiping Du'
'Gang Zhang'
'Yungui Peng'

_publ_section_title
;
 3-Bromooxindoles as nucleophiles in asymmetric organocatalytic Mannich
 reactions with N-Ts-imines
;
_journal_issue 13
_journal_name_full 'Chemical communications (Cambridge, England)'
_journal_page_first 1330
_journal_page_last 1332
_journal_paper_doi 10.1039/c2cc38475b
_journal_volume 49
_journal_year 2013
_chemical_absolute_configuration unknow
_chemical_formula_moiety '2(C23 H18 Br2 N2 O4 S), 0.5(C4 H8 O2), H2 O'
_chemical_formula_sum 'C48 H42 Br4 N4 O10 S2'
_chemical_formula_weight 1218.62
_chemical_name_systematic
;
?
;
_space_group_IT_number 4
_symmetry_cell_setting monoclinic
_symmetry_space_group_name_Hall 'P 2yb'
_symmetry_space_group_name_H-M 'P 1 21 1'
_atom_sites_solution_hydrogens geom
_atom_sites_solution_primary direct
_atom_sites_solution_secondary difmap
_audit_creation_method SHELXL-97
_cell_angle_alpha 90.00
_cell_angle_beta 99.311(2)
_cell_angle_gamma 90.00
_cell_formula_units_Z 2
_cell_length_a 10.6545(13)
_cell_length_b 20.649(3)
_cell_length_c 13.3304(16)
_cell_measurement_reflns_used 4673
_cell_measurement_temperature 298(2)
_cell_measurement_theta_max 22.36
_cell_measurement_theta_min 2.51
_cell_volume 2894.1(6)
_computing_cell_refinement 'SAINT (Bruker, 2002)'
_computing_data_collection 'SMART (Bruker, 2002)'
_computing_data_reduction SAINT
_computing_molecular_graphics 'XP (Bruker, 2002)'
_computing_publication_material 'SHELXL-97 (Bruker, 2002)'
_computing_structure_refinement 'SHELXL-97 (Sheldrick, 1997)'
_computing_structure_solution 'SHELXS-97 (Sheldrick, 1997)'
_diffrn_ambient_temperature 298(2)
_diffrn_measured_fraction_theta_full 0.996
_diffrn_measured_fraction_theta_max 0.996
_diffrn_measurement_device_type 'Bruker APEX II area-detector diffractometer'
_diffrn_measurement_method '\f and \w scans'
_diffrn_radiation_monochromator graphite
_diffrn_radiation_source 'fine-focus sealed tube'
_diffrn_radiation_type MoK\a
_diffrn_radiation_wavelength 0.71073
_diffrn_reflns_av_R_equivalents 0.0555
_diffrn_reflns_av_sigmaI/netI 0.0918
_diffrn_reflns_limit_h_max 12
_diffrn_reflns_limit_h_min -12
_diffrn_reflns_limit_k_max 24
_diffrn_reflns_limit_k_min -24
_diffrn_reflns_limit_l_max 12
_diffrn_reflns_limit_l_min -15
_diffrn_reflns_number 17327
_diffrn_reflns_theta_full 25.10
_diffrn_reflns_theta_max 25.10
_diffrn_reflns_theta_min 1.55
_exptl_absorpt_coefficient_mu 2.906
_exptl_absorpt_correction_T_max 0.6083
_exptl_absorpt_correction_T_min 0.5076
_exptl_absorpt_correction_type multi-scan
_exptl_absorpt_process_details 'SADABS (Bruker, 2002)'
_exptl_crystal_colour Colorless
_exptl_crystal_density_diffrn 1.398
_exptl_crystal_density_method 'not measured'
_exptl_crystal_description Block
_exptl_crystal_F_000 1220
_exptl_crystal_size_max 0.27
_exptl_crystal_size_mid 0.22
_exptl_crystal_size_min 0.19
_refine_diff_density_max 1.769
_refine_diff_density_min -1.192
_refine_diff_density_rms 0.294
_refine_ls_abs_structure_details 'Flack H D (1983), Acta Cryst. A39, 876-881'
_refine_ls_abs_structure_Flack 0.022(17)
_refine_ls_extinction_method none
_refine_ls_goodness_of_fit_ref 1.081
_refine_ls_hydrogen_treatment constr
_refine_ls_matrix_type full
_refine_ls_number_parameters 641
_refine_ls_number_reflns 9871
_refine_ls_number_restraints 52
_refine_ls_restrained_S_all 1.078
_refine_ls_R_factor_all 0.1212
_refine_ls_R_factor_gt 0.0823
_refine_ls_shift/su_max 0.001
_refine_ls_shift/su_mean 0.001
_refine_ls_structure_factor_coef Fsqd
_refine_ls_weighting_details 'calc w=1/[\s^2^(Fo^2^)+(0.2000P)^2^+0.0000P] where P=(Fo^2^+2Fc^2^)/3'
_refine_ls_weighting_scheme calc
_refine_ls_wR_factor_gt 0.2286
_refine_ls_wR_factor_ref 0.2875
_reflns_number_gt 7092
_reflns_number_total 9871
_reflns_threshold_expression I>2\s(I)
_cod_data_source_file c2cc38475b.txt
_cod_data_source_block mo_20120428c_0m
_cod_depositor_comments
;
The following automatic conversions were performed:

'_symmetry_cell_setting' value 'Monoclinic' changed to 'monoclinic'
according to
/usr/data/users/saulius/automatic-downloads/retrospective/RSC/lib/dictionaries/cif_core.dic
dictionary named 'cif_core.dic' version 2.4.2 from
2011-04-26.

'_exptl_absorpt_correction_type' value 'Multi-scan'
changed to 'multi-scan' according to
/usr/data/users/saulius/automatic-downloads/retrospective/RSC/lib/dictionaries/cif_core.dic
dictionary named 'cif_core.dic' version 2.4.2 from 2011-04-26.

Automatic conversion script
Id: cif_fix_values 2281 2013-09-26 08:29:07Z andrius 
;
_cod_original_sg_symbol_H-M 'P 21'
_cod_database_code 7108836

loop_
_symmetry_equiv_pos_as_xyz
'x, y, z'
'-x, y+1/2, -z'

loop_
_atom_site_label
_atom_site_type_symbol
_atom_site_fract_x
_atom_site_fract_y
_atom_site_fract_z
_atom_site_U_iso_or_equiv
_atom_site_adp_type
_atom_site_occupancy
_atom_site_symmetry_multiplicity
_atom_site_calc_flag
_atom_site_refinement_flags
Br1 Br 0.56003(13) 0.27820(7) 0.45150(10) 0.0629(4) Uani 1 1 d .
Br2 Br 0.01965(14) 0.29116(11) 0.56814(14) 0.0892(6) Uani 1 1 d .
Br3 Br 0.04552(11) 0.25344(6) -0.06152(9) 0.0509(3) Uani 1 1 d .
Br4 Br 0.47151(14) 0.44500(10) -0.08214(13) 0.0829(6) Uani 1 1 d .
S1 S 0.0649(3) 0.31212(15) 0.2290(2) 0.0423(7) Uani 1 1 d .
S2 S 0.4230(2) 0.43694(15) 0.2540(2) 0.0425(6) Uani 1 1 d .
O1 O 0.7182(8) 0.3915(6) 0.6072(7) 0.069(3) Uani 1 1 d .
O2 O 0.5542(8) 0.4426(5) 0.2514(7) 0.062(2) Uani 1 1 d .
O3 O 0.3411(8) 0.4046(4) 0.1737(6) 0.051(2) Uani 1 1 d .
O4 O 0.3376(12) 0.6442(5) 0.6317(10) 0.087(3) Uani 1 1 d .
O5 O -0.2229(8) 0.3358(5) -0.1318(7) 0.056(2) Uani 1 1 d .
O6 O 0.1512(8) 0.3437(5) 0.3057(6) 0.053(2) Uani 1 1 d .
O7 O -0.0667(8) 0.3071(5) 0.2360(7) 0.055(2) Uani 1 1 d .
O8 O -0.1887(11) 0.6218(5) 0.0941(11) 0.090(4) Uani 1 1 d .
O9 O 0.470(4) 0.746(3) 1.008(4) 0.170(15) Uani 0.50 1 d PU
O10 O 0.3032(18) 0.7120(9) 0.9343(14) 0.063(5) Uani 0.50 1 d PDU
O11 O 0.866(2) 0.4445(14) 0.3830(19) 0.093(7) Uani 0.50 1 d PU
H11A H 0.9383 0.4618 0.4038 0.139 Uiso 0.50 1 d PR
H11B H 0.8760 0.4119 0.3461 0.139 Uiso 0.50 1 d PR
O12 O 0.790(3) 0.632(2) 0.495(3) 0.131(11) Uani 0.50 1 d PU
H12A H 0.8685 0.6327 0.4897 0.196 Uiso 0.50 1 d PR
H12B H 0.7566 0.6684 0.4765 0.196 Uiso 0.50 1 d PR
N1 N 0.5727(9) 0.3439(6) 0.6982(7) 0.050(2) Uani 1 1 d .
N2 N 0.4077(8) 0.3961(4) 0.3551(7) 0.0366(19) Uani 1 1 d .
N3 N -0.0813(9) 0.3912(5) -0.2187(7) 0.047(2) Uani 1 1 d .
N4 N 0.0795(9) 0.3497(5) 0.1257(7) 0.044(2) Uani 1 1 d .
C1 C 0.6183(9) 0.3653(7) 0.6123(8) 0.045(3) Uani 1 1 d .
C2 C 0.4443(11) 0.3241(6) 0.6798(8) 0.047(3) Uani 1 1 d .
C3 C 0.3667(16) 0.3021(7) 0.7444(9) 0.064(4) Uani 1 1 d .
H3 H 0.3984 0.2954 0.8128 0.077 Uiso 1 1 calc R
C4 C 0.2527(15) 0.2910(8) 0.7103(10) 0.070(4) Uani 1 1 d .
H4 H 0.2013 0.2740 0.7540 0.084 Uiso 1 1 calc R
C5 C 0.2015(13) 0.3024(8) 0.6148(9) 0.059(3) Uani 1 1 d .
C6 C 0.2691(11) 0.3178(6) 0.5452(9) 0.049(3) Uani 1 1 d .
H6 H 0.2342 0.3184 0.4765 0.058 Uiso 1 1 calc R
C7 C 0.3926(11) 0.3330(6) 0.5778(8) 0.042(3) Uani 1 1 d .
C8 C 0.5040(11) 0.3541(6) 0.5244(9) 0.045(3) Uani 1 1 d .
C9 C 0.4864(9) 0.4145(5) 0.4494(8) 0.037(2) Uani 1 1 d .
H9 H 0.5706 0.4256 0.4339 0.044 Uiso 1 1 calc R
C10 C 0.4395(11) 0.4731(6) 0.5074(7) 0.040(2) Uani 1 1 d .
C11 C 0.3159(10) 0.4852(6) 0.5078(9) 0.046(3) Uani 1 1 d .
H11 H 0.2539 0.4558 0.4798 0.055 Uiso 1 1 calc R
C12 C 0.2835(13) 0.5410(7) 0.5498(10) 0.057(3) Uani 1 1 d .
H12 H 0.1978 0.5485 0.5513 0.068 Uiso 1 1 calc R
C13 C 0.3673(15) 0.5862(7) 0.5895(10) 0.059(3) Uani 1 1 d .
C14 C 0.4851(16) 0.5720(8) 0.5874(15) 0.082(5) Uani 1 1 d .
H14 H 0.5454 0.6014 0.6181 0.099 Uiso 1 1 calc R
C15 C 0.5292(12) 0.5202(7) 0.5465(12) 0.059(3) Uani 1 1 d .
H15 H 0.6153 0.5152 0.5437 0.071 Uiso 1 1 calc R
C16 C 0.209(2) 0.6597(11) 0.631(2) 0.124(9) Uani 1 1 d .
H16A H 0.1566 0.6245 0.6015 0.186 Uiso 1 1 calc R
H16B H 0.1880 0.6982 0.5913 0.186 Uiso 1 1 calc R
H16C H 0.1947 0.6669 0.6992 0.186 Uiso 1 1 calc R
C17 C 0.3642(11) 0.5141(6) 0.2656(8) 0.044(3) Uani 1 1 d .
C18 C 0.2341(13) 0.5228(7) 0.2604(11) 0.061(4) Uani 1 1 d .
H18 H 0.1790 0.4876 0.2535 0.074 Uiso 1 1 calc R
C19 C 0.1888(14) 0.5851(8) 0.2657(14) 0.073(5) Uani 1 1 d .
H19 H 0.1014 0.5917 0.2528 0.087 Uiso 1 1 calc R
C20 C 0.2673(15) 0.6384(7) 0.2892(12) 0.065(4) Uani 1 1 d .
C21 C 0.3958(17) 0.6277(8) 0.3011(16) 0.087(5) Uani 1 1 d .
H21 H 0.4497 0.6629 0.3172 0.104 Uiso 1 1 calc R
C22 C 0.4524(14) 0.5658(7) 0.2904(12) 0.069(4) Uani 1 1 d .
H22 H 0.5400 0.5598 0.2990 0.083 Uiso 1 1 calc R
C23 C 0.2086(19) 0.7033(8) 0.312(2) 0.109(7) Uani 1 1 d .
H23A H 0.2097 0.7070 0.3843 0.163 Uiso 1 1 calc R
H23B H 0.1225 0.7054 0.2777 0.163 Uiso 1 1 calc R
H23C H 0.2569 0.7380 0.2898 0.163 Uiso 1 1 calc R
C24 C -0.1181(12) 0.3554(6) -0.1375(8) 0.044(3) Uani 1 1 d .
C25 C 0.0438(12) 0.4093(6) -0.1956(8) 0.043(3) Uani 1 1 d .
C26 C 0.1140(13) 0.4465(7) -0.2539(10) 0.058(3) Uani 1 1 d .
H26 H 0.0760 0.4643 -0.3154 0.070 Uiso 1 1 calc R
C27 C 0.2368(13) 0.4558(7) -0.2189(10) 0.060(3) Uani 1 1 d .
H27 H 0.2842 0.4814 -0.2564 0.072 Uiso 1 1 calc R
C28 C 0.2960(14) 0.4287(7) -0.1290(9) 0.060(4) Uani 1 1 d .
C29 C 0.2251(13) 0.3918(7) -0.0679(9) 0.053(3) Uani 1 1 d .
H29 H 0.2635 0.3744 -0.0062 0.064 Uiso 1 1 calc R
C30 C 0.1026(11) 0.3828(6) -0.1015(9) 0.044(3) Uani 1 1 d .
C31 C 0.0032(11) 0.3450(5) -0.0545(9) 0.041(2) Uani 1 1 d .
C32 C -0.0277(9) 0.3642(6) 0.0444(8) 0.041(3) Uani 1 1 d .
H32 H -0.0976 0.3359 0.0566 0.049 Uiso 1 1 calc R
C33 C -0.0737(10) 0.4312(5) 0.0521(7) 0.036(2) Uani 1 1 d .
C34 C -0.1926(11) 0.4429(7) 0.0788(9) 0.050(3) Uani 1 1 d .
H34 H -0.2447 0.4079 0.0872 0.060 Uiso 1 1 calc R
C35 C -0.2371(13) 0.5065(7) 0.0937(12) 0.063(4) Uani 1 1 d .
H35 H -0.3171 0.5136 0.1110 0.076 Uiso 1 1 calc R
C36 C -0.1571(13) 0.5572(7) 0.0816(11) 0.060(3) Uani 1 1 d .
C37 C -0.0399(12) 0.5491(7) 0.0595(11) 0.057(3) Uani 1 1 d .
H37 H 0.0120 0.5847 0.0534 0.068 Uiso 1 1 calc R
C38 C 0.0039(12) 0.4851(6) 0.0455(9) 0.049(3) Uani 1 1 d .
H38 H 0.0859 0.4791 0.0317 0.059 Uiso 1 1 calc R
C39 C -0.309(2) 0.6328(12) 0.130(2) 0.140(11) Uani 1 1 d .
H39A H -0.3732 0.6441 0.0730 0.211 Uiso 1 1 calc R
H39B H -0.2997 0.6674 0.1782 0.211 Uiso 1 1 calc R
H39C H -0.3344 0.5941 0.1609 0.211 Uiso 1 1 calc R
C40 C 0.1250(7) 0.2336(3) 0.2183(6) 0.049(3) Uani 1 1 d G
C41 C 0.0429(7) 0.1809(5) 0.2117(7) 0.074(4) Uani 1 1 d G
H41 H -0.0429 0.1872 0.2144 0.088 Uiso 1 1 calc R
C42 C 0.0890(12) 0.1188(4) 0.2008(9) 0.108(8) Uani 1 1 d G
H42 H 0.0340 0.0835 0.1964 0.130 Uiso 1 1 calc R
C43 C 0.2172(13) 0.1093(4) 0.1967(8) 0.073(5) Uani 1 1 d G
C44 C 0.2993(8) 0.1620(5) 0.2034(8) 0.093(6) Uani 1 1 d G
H44 H 0.3851 0.1556 0.2006 0.112 Uiso 1 1 calc R
C45 C 0.2532(7) 0.2241(4) 0.2142(8) 0.074(4) Uani 1 1 d G
H45 H 0.3082 0.2594 0.2186 0.089 Uiso 1 1 calc R
C46 C 0.264(2) 0.0413(10) 0.1941(19) 0.115(8) Uani 1 1 d .
H46A H 0.3503 0.0415 0.1812 0.173 Uiso 1 1 calc R
H46B H 0.2114 0.0178 0.1410 0.173 Uiso 1 1 calc R
H46C H 0.2611 0.0208 0.2583 0.173 Uiso 1 1 calc R
C47 C 0.412(3) 0.7908(14) 0.8448(18) 0.066(7) Uani 0.50 1 d PDU
H47A H 0.4761 0.8234 0.8623 0.100 Uiso 0.50 1 d PR
H47B H 0.3333 0.8109 0.8162 0.100 Uiso 0.50 1 d PR
H47C H 0.4382 0.7616 0.7960 0.100 Uiso 0.50 1 d PR
C48 C 0.398(2) 0.7500(11) 0.9353(15) 0.043(5) Uani 0.50 1 d PDU
C49 C 0.289(3) 0.6690(11) 1.013(2) 0.062(7) Uani 0.50 1 d PDU
H49A H 0.2237 0.6848 1.0485 0.075 Uiso 0.50 1 d PR
H49B H 0.3671 0.6669 1.0597 0.075 Uiso 0.50 1 d PR
C50 C 0.248(4) 0.6029(10) 0.972(3) 0.104(12) Uani 0.50 1 d PDU
H50A H 0.2391 0.5741 1.0271 0.155 Uiso 0.50 1 d PR
H50B H 0.1696 0.6051 0.9259 0.155 Uiso 0.50 1 d PR
H50C H 0.3141 0.5871 0.9372 0.155 Uiso 0.50 1 d PR

loop_
_atom_site_aniso_label
_atom_site_aniso_U_11
_atom_site_aniso_U_22
_atom_site_aniso_U_33
_atom_site_aniso_U_23
_atom_site_aniso_U_13
_atom_site_aniso_U_12
Br1 0.0723(8) 0.0657(9) 0.0484(7) -0.0036(6) 0.0029(6) 0.0210(7)
Br2 0.0527(8) 0.1241(16) 0.0899(12) 0.0079(11) 0.0093(8) -0.0237(9)
Br3 0.0613(7) 0.0425(6) 0.0472(6) 0.0020(5) 0.0034(5) 0.0001(5)
Br4 0.0506(8) 0.1186(15) 0.0792(10) -0.0010(10) 0.0099(7) -0.0315(8)
S1 0.0393(14) 0.0555(17) 0.0305(13) 0.0039(12) 0.0010(11) -0.0082(12)
S2 0.0360(13) 0.0589(17) 0.0307(13) 0.0020(12) -0.0005(10) -0.0073(12)
O1 0.044(5) 0.117(8) 0.043(5) 0.010(5) -0.002(4) -0.008(5)
O2 0.037(4) 0.091(7) 0.055(5) 0.005(5) 0.002(4) -0.004(4)
O3 0.054(5) 0.065(5) 0.030(4) -0.003(4) -0.006(3) -0.007(4)
O4 0.099(8) 0.063(7) 0.103(9) -0.020(6) 0.032(7) -0.006(6)
O5 0.037(4) 0.072(6) 0.053(5) 0.000(4) -0.008(4) -0.010(4)
O6 0.048(4) 0.069(6) 0.038(4) 0.010(4) -0.007(4) -0.012(4)
O7 0.040(4) 0.073(6) 0.055(5) 0.010(5) 0.018(4) -0.001(4)
O8 0.080(7) 0.050(6) 0.145(12) 0.000(7) 0.033(7) 0.017(5)
O9 0.170(15) 0.170(15) 0.170(15) 0.000(2) 0.027(3) 0.000(2)
O10 0.063(5) 0.064(5) 0.062(5) 0.001(2) 0.010(2) -0.001(2)
O11 0.093(7) 0.093(7) 0.092(7) 0.001(2) 0.014(2) -0.001(2)
O12 0.131(11) 0.131(11) 0.131(11) 0.000(2) 0.021(3) 0.000(2)
N1 0.043(5) 0.071(7) 0.035(5) -0.002(5) -0.001(4) 0.015(5)
N2 0.032(4) 0.043(5) 0.035(5) -0.004(4) 0.007(3) -0.003(4)
N3 0.055(6) 0.050(6) 0.029(5) 0.009(4) -0.014(4) -0.007(5)
N4 0.046(5) 0.041(5) 0.041(5) 0.010(4) -0.001(4) -0.016(4)
C1 0.017(5) 0.075(8) 0.038(6) -0.002(5) -0.010(4) -0.001(5)
C2 0.052(7) 0.063(8) 0.025(5) 0.003(5) 0.000(5) -0.001(6)
C3 0.097(11) 0.072(9) 0.021(5) -0.001(6) 0.002(6) 0.027(8)
C4 0.082(10) 0.074(10) 0.045(7) -0.009(7) -0.017(7) -0.006(8)
C5 0.062(8) 0.074(9) 0.041(7) -0.011(6) 0.012(6) -0.003(7)
C6 0.043(6) 0.057(7) 0.041(6) 0.017(5) -0.007(5) -0.003(5)
C7 0.045(6) 0.045(6) 0.034(6) 0.010(5) 0.000(5) -0.007(5)
C8 0.040(6) 0.051(7) 0.038(6) -0.001(5) -0.010(5) -0.003(5)
C9 0.025(5) 0.047(6) 0.036(5) -0.002(5) -0.004(4) 0.005(4)
C10 0.048(6) 0.045(6) 0.024(5) 0.001(4) -0.009(4) -0.012(5)
C11 0.034(6) 0.053(7) 0.052(7) 0.000(5) 0.010(5) -0.011(5)
C12 0.055(7) 0.077(9) 0.038(6) -0.010(6) 0.006(5) -0.003(6)
C13 0.075(9) 0.057(8) 0.048(7) -0.004(6) 0.020(6) -0.001(7)
C14 0.071(9) 0.051(9) 0.113(14) -0.002(9) -0.022(9) -0.017(8)
C15 0.042(6) 0.056(8) 0.076(9) -0.011(7) -0.003(6) -0.016(6)
C16 0.15(2) 0.083(13) 0.17(2) -0.052(14) 0.104(19) -0.006(13)
C17 0.053(7) 0.050(7) 0.025(5) 0.002(5) -0.011(5) -0.018(5)
C18 0.053(7) 0.066(9) 0.068(9) -0.019(7) 0.019(7) -0.018(7)
C19 0.047(7) 0.066(10) 0.100(12) -0.024(8) -0.002(7) 0.024(7)
C20 0.077(10) 0.050(8) 0.066(9) -0.004(7) 0.009(7) 0.005(7)
C21 0.081(11) 0.054(9) 0.122(16) 0.006(9) 0.003(10) -0.005(8)
C22 0.064(8) 0.057(8) 0.086(10) -0.005(8) 0.010(7) -0.032(7)
C23 0.099(14) 0.045(8) 0.18(2) 0.007(11) 0.025(14) 0.025(9)
C24 0.062(8) 0.042(6) 0.027(5) 0.002(5) 0.002(5) 0.002(5)
C25 0.059(7) 0.042(6) 0.031(6) 0.009(5) 0.013(5) 0.006(5)
C26 0.070(8) 0.054(8) 0.049(7) 0.017(6) 0.006(6) 0.009(7)
C27 0.073(9) 0.057(8) 0.053(7) 0.003(6) 0.023(7) -0.022(7)
C28 0.068(8) 0.072(9) 0.038(6) -0.009(6) 0.006(6) -0.034(7)
C29 0.072(8) 0.064(8) 0.024(5) 0.010(5) 0.006(5) -0.008(6)
C30 0.044(6) 0.048(7) 0.041(6) 0.006(5) 0.009(5) -0.005(5)
C31 0.048(6) 0.029(5) 0.045(6) 0.001(5) 0.005(5) 0.002(4)
C32 0.026(5) 0.046(6) 0.047(6) 0.005(5) -0.009(4) -0.008(4)
C33 0.035(5) 0.042(6) 0.031(5) 0.007(4) 0.003(4) 0.004(4)
C34 0.046(6) 0.056(7) 0.050(7) 0.009(6) 0.015(5) 0.009(6)
C35 0.051(7) 0.065(8) 0.078(9) -0.003(7) 0.022(7) 0.010(6)
C36 0.062(8) 0.042(7) 0.070(9) -0.014(6) -0.006(7) -0.007(6)
C37 0.051(7) 0.048(8) 0.068(9) -0.010(6) 0.002(6) -0.003(5)
C38 0.046(6) 0.049(7) 0.050(7) -0.005(5) 0.001(5) 0.007(5)
C39 0.110(17) 0.095(16) 0.22(3) -0.070(19) 0.050(18) 0.036(13)
C40 0.044(6) 0.080(9) 0.018(5) 0.018(5) -0.011(4) -0.008(6)
C41 0.084(11) 0.065(10) 0.070(10) -0.015(8) 0.007(8) -0.037(8)
C42 0.18(2) 0.060(11) 0.079(13) 0.002(9) -0.005(14) -0.051(13)
C43 0.094(12) 0.064(10) 0.053(9) 0.001(7) -0.012(8) 0.018(9)
C44 0.089(12) 0.107(15) 0.082(12) 0.055(11) 0.010(10) 0.020(11)
C45 0.056(8) 0.058(9) 0.103(12) 0.009(8) -0.003(8) 0.003(7)
C46 0.117(16) 0.089(14) 0.139(19) -0.054(13) 0.014(13) -0.058(13)
C47 0.067(7) 0.066(7) 0.066(7) 0.001(2) 0.010(2) -0.001(2)
C48 0.043(5) 0.043(5) 0.043(5) -0.001(2) 0.006(2) 0.001(2)
C49 0.062(7) 0.062(7) 0.062(7) 0.001(2) 0.010(2) 0.000(2)
C50 0.104(13) 0.104(13) 0.103(13) 0.000(2) 0.017(3) 0.000(2)

loop_
_atom_type_symbol
_atom_type_description
_atom_type_scat_dispersion_real
_atom_type_scat_dispersion_imag
_atom_type_scat_source
C C 0.0033 0.0016 'International Tables Vol C Tables 4.2.6.8 and 6.1.1.4'
H H 0.0000 0.0000 'International Tables Vol C Tables 4.2.6.8 and 6.1.1.4'
O O 0.0106 0.0060 'International Tables Vol C Tables 4.2.6.8 and 6.1.1.4'
S S 0.1246 0.1234 'International Tables Vol C Tables 4.2.6.8 and 6.1.1.4'
Br Br -0.2901 2.4595 'International Tables Vol C Tables 4.2.6.8 and 6.1.1.4'
N N 0.0061 0.0033 'International Tables Vol C Tables 4.2.6.8 and 6.1.1.4'

loop_
_geom_angle_atom_site_label_1
_geom_angle_atom_site_label_2
_geom_angle_atom_site_label_3
_geom_angle
O6 S1 O7 121.1(6)
O6 S1 N4 104.7(5)
O7 S1 N4 108.9(5)
O6 S1 C40 106.3(5)
O7 S1 C40 108.3(5)
N4 S1 C40 106.8(5)
O2 S2 O3 120.5(6)
O2 S2 N2 107.3(5)
O3 S2 N2 104.3(5)
O2 S2 C17 107.5(6)
O3 S2 C17 108.1(5)
N2 S2 C17 108.6(5)
C13 O4 C16 118.8(14)
C36 O8 C39 115.6(15)
C48 O10 C49 124(2)
H11A O11 H11B 109.5
H12A O12 H12B 109.5
C1 N1 C2 114.1(8)
C9 N2 S2 117.7(7)
C25 N3 C24 110.5(9)
C32 N4 S1 123.8(8)
O1 C1 N1 128.3(10)
O1 C1 C8 127.7(11)
N1 C1 C8 103.8(9)
C3 C2 C7 118.4(11)
C3 C2 N1 131.0(11)
C7 C2 N1 110.5(10)
C4 C3 C2 119.0(12)
C4 C3 H3 120.5
C2 C3 H3 120.5
C3 C4 C5 122.9(16)
C3 C4 H4 118.5
C5 C4 H4 118.5
C6 C5 C4 122.7(14)
C6 C5 Br2 115.9(9)
C4 C5 Br2 121.3(12)
C5 C6 C7 116.6(11)
C5 C6 H6 121.7
C7 C6 H6 121.7
C6 C7 C2 119.5(11)
C6 C7 C8 134.3(10)
C2 C7 C8 106.0(9)
C7 C8 C1 105.1(9)
C7 C8 C9 119.4(9)
C1 C8 C9 110.7(9)
C7 C8 Br1 108.5(8)
C1 C8 Br1 102.9(8)
C9 C8 Br1 108.9(7)
N2 C9 C10 116.5(8)
N2 C9 C8 109.6(9)
C10 C9 C8 108.2(9)
N2 C9 H9 107.4
C10 C9 H9 107.4
C8 C9 H9 107.4
C11 C10 C15 118.7(11)
C11 C10 C9 122.7(9)
C15 C10 C9 117.9(11)
C10 C11 C12 118.6(11)
C10 C11 H11 120.7
C12 C11 H11 120.7
C13 C12 C11 124.1(13)
C13 C12 H12 118.0
C11 C12 H12 118.0
C14 C13 C12 114.8(13)
C14 C13 O4 119.6(14)
C12 C13 O4 125.7(14)
C13 C14 C15 127.2(14)
C13 C14 H14 116.4
C15 C14 H14 116.4
C14 C15 C10 116.6(13)
C14 C15 H15 121.7
C10 C15 H15 121.7
O4 C16 H16A 109.5
O4 C16 H16B 109.5
H16A C16 H16B 109.5
O4 C16 H16C 109.5
H16A C16 H16C 109.5
H16B C16 H16C 109.5
C18 C17 C22 121.9(13)
C18 C17 S2 119.3(9)
C22 C17 S2 118.5(10)
C19 C18 C17 118.3(13)
C19 C18 H18 120.9
C17 C18 H18 120.9
C18 C19 C20 123.2(13)
C18 C19 H19 118.4
C20 C19 H19 118.4
C21 C20 C19 116.9(14)
C21 C20 C23 123.5(16)
C19 C20 C23 119.3(15)
C20 C21 C22 124.3(15)
C20 C21 H21 117.9
C22 C21 H21 117.9
C17 C22 C21 114.9(14)
C17 C22 H22 122.6
C21 C22 H22 122.6
C20 C23 H23A 109.5
C20 C23 H23B 109.5
H23A C23 H23B 109.5
C20 C23 H23C 109.5
H23A C23 H23C 109.5
H23B C23 H23C 109.5
O5 C24 N3 126.8(10)
O5 C24 C31 125.1(10)
N3 C24 C31 108.1(10)
N3 C25 C26 128.0(10)
N3 C25 C30 111.6(10)
C26 C25 C30 120.4(11)
C27 C26 C25 118.1(12)
C27 C26 H26 121.0
C25 C26 H26 121.0
C26 C27 C28 122.1(12)
C26 C27 H27 118.9
C28 C27 H27 118.9
C27 C28 C29 120.3(13)
C27 C28 Br4 120.1(10)
C29 C28 Br4 119.5(10)
C30 C29 C28 118.0(11)
C30 C29 H29 121.0
C28 C29 H29 121.0
C29 C30 C25 121.1(11)
C29 C30 C31 130.1(11)
C25 C30 C31 108.9(10)
C32 C31 C30 120.2(10)
C32 C31 C24 108.5(9)
C30 C31 C24 100.7(9)
C32 C31 Br3 113.1(8)
C30 C31 Br3 107.2(8)
C24 C31 Br3 105.6(7)
C31 C32 N4 110.3(10)
C31 C32 C33 116.2(9)
N4 C32 C33 111.4(9)
C31 C32 H32 106.1
N4 C32 H32 106.0
C33 C32 H32 106.0
C34 C33 C38 116.7(11)
C34 C33 C32 120.5(10)
C38 C33 C32 122.4(10)
C33 C34 C35 122.3(12)
C33 C34 H34 118.8
C35 C34 H34 118.8
C36 C35 C34 117.3(12)
C36 C35 H35 121.4
C34 C35 H35 121.3
C37 C36 C35 123.3(13)
C37 C36 O8 113.4(12)
C35 C36 O8 123.2(13)
C36 C37 C38 118.8(13)
C36 C37 H37 120.6
C38 C37 H37 120.6
C33 C38 C37 121.4(11)
C33 C38 H38 119.3
C37 C38 H38 119.3
O8 C39 H39A 109.5
O8 C39 H39B 109.5
H39A C39 H39B 109.5
O8 C39 H39C 109.5
H39A C39 H39C 109.5
H39B C39 H39C 109.5
C41 C40 C45 120.0
C41 C40 S1 119.6(5)
C45 C40 S1 120.4(5)
C42 C41 C40 120.0
C42 C41 H41 120.0
C40 C41 H41 120.0
C41 C42 C43 120.0
C41 C42 H42 120.0
C43 C42 H42 120.0
C42 C43 C44 120.0
C42 C43 C46 118.0(12)
C44 C43 C46 121.8(11)
C45 C44 C43 120.0
C45 C44 H44 120.0
C43 C44 H44 120.0
C44 C45 C40 120.0
C44 C45 H45 120.0
C40 C45 H45 120.0
C43 C46 H46A 109.5
C43 C46 H46B 109.5
H46A C46 H46B 109.5
C43 C46 H46C 109.5
H46A C46 H46C 109.5
H46B C46 H46C 109.5
C48 C47 H47A 111.2
C48 C47 H47B 111.4
H47A C47 H47B 109.5
C48 C47 H47C 105.7
H47A C47 H47C 109.5
H47B C47 H47C 109.5
O9 C48 O10 112(3)
O9 C48 C47 126(3)
O10 C48 C47 121(2)
O10 C49 C50 111.6(19)
O10 C49 H49A 109.3
C50 C49 H49A 107.4
O10 C49 H49B 109.1
C50 C49 H49B 111.2
H49A C49 H49B 108.2
C49 C50 H50A 110.4
C49 C50 H50B 110.9
H50A C50 H50B 109.5
C49 C50 H50C 107.1
H50A C50 H50C 109.5
H50B C50 H50C 109.5

loop_
_geom_bond_atom_site_label_1
_geom_bond_atom_site_label_2
_geom_bond_distance
Br1 C8 1.987(12)
Br2 C5 1.951(14)
Br3 C31 1.949(11)
Br4 C28 1.903(14)
S1 O6 1.419(8)
S1 O7 1.424(8)
S1 N4 1.609(9)
S1 C40 1.757(8)
S2 O2 1.409(9)
S2 O3 1.433(8)
S2 N2 1.620(9)
S2 C17 1.727(13)
O1 C1 1.206(14)
O4 C13 1.381(18)
O4 C16 1.40(3)
O5 C24 1.202(15)
O8 C36 1.392(18)
O8 C39 1.46(3)
O9 C48 1.14(5)
O10 C48 1.28(3)
O10 C49 1.40(3)
O11 H11A 0.8500
O11 H11B 0.8501
O12 H12A 0.8500
O12 H12B 0.8500
N1 C1 1.386(16)
N1 C2 1.412(16)
N2 C9 1.445(13)
N3 C25 1.370(16)
N3 C24 1.417(15)
N4 C32 1.473(13)
C1 C8 1.564(14)
C2 C3 1.36(2)
C2 C7 1.394(15)
C3 C4 1.25(2)
C3 H3 0.9300
C4 C5 1.322(18)
C4 H4 0.9300
C5 C6 1.303(18)
C6 C7 1.355(16)
C6 H6 0.9300
C7 C8 1.541(17)
C8 C9 1.589(16)
C9 C10 1.562(16)
C9 H9 0.9800
C10 C11 1.341(16)
C10 C15 1.403(16)
C11 C12 1.35(2)
C11 H11 0.9300
C12 C13 1.34(2)
C12 H12 0.9300
C13 C14 1.29(2)
C14 C15 1.32(2)
C14 H14 0.9300
C15 H15 0.9300
C16 H16A 0.9600
C16 H16B 0.9600
C16 H16C 0.9600
C17 C18 1.388(19)
C17 C22 1.426(17)
C18 C19 1.38(2)
C18 H18 0.9300
C19 C20 1.39(2)
C19 H19 0.9300
C20 C21 1.37(2)
C20 C23 1.53(2)
C21 C22 1.43(2)
C21 H21 0.9300
C22 H22 0.9300
C23 H23A 0.9600
C23 H23B 0.9600
C23 H23C 0.9600
C24 C31 1.575(16)
C25 C26 1.393(18)
C25 C30 1.417(16)
C26 C27 1.330(19)
C26 H26 0.9300
C27 C28 1.38(2)
C27 H27 0.9300
C28 C29 1.420(18)
C29 C30 1.322(18)
C29 H29 0.9300
C30 C31 1.529(17)
C31 C32 1.464(17)
C32 C33 1.478(17)
C32 H32 0.9800
C33 C34 1.390(16)
C33 C38 1.399(17)
C34 C35 1.42(2)
C34 H34 0.9300
C35 C36 1.38(2)
C35 H35 0.9300
C36 C37 1.339(19)
C37 C38 1.423(19)
C37 H37 0.9300
C38 H38 0.9300
C39 H39A 0.9600
C39 H39B 0.9600
C39 H39C 0.9600
C40 C41 1.3900
C40 C45 1.3900
C41 C42 1.3900
C41 H41 0.9300
C42 C43 1.3900
C42 H42 0.9300
C43 C44 1.3900
C43 C46 1.49(2)
C44 C45 1.3900
C44 H44 0.9300
C45 H45 0.9300
C46 H46A 0.9600
C46 H46B 0.9600
C46 H46C 0.9600
C47 C48 1.500(10)
C47 H47A 0.9600
C47 H47B 0.9600
C47 H47C 0.9599
C49 C50 1.504(10)
C49 H49A 0.9599
C49 H49B 0.9600
C50 H50A 0.9601
C50 H50B 0.9601
C50 H50C 0.9600

loop_
_geom_torsion_atom_site_label_1
_geom_torsion_atom_site_label_2
_geom_torsion_atom_site_label_3
_geom_torsion_atom_site_label_4
_geom_torsion
O2 S2 N2 C9 46.9(9)
O3 S2 N2 C9 175.8(8)
C17 S2 N2 C9 -69.0(8)
O6 S1 N4 C32 -141.8(10)
O7 S1 N4 C32 -11.0(11)
C40 S1 N4 C32 105.7(10)
C2 N1 C1 O1 170.9(14)
C2 N1 C1 C8 -3.3(14)
C1 N1 C2 C3 -178.2(14)
C1 N1 C2 C7 -1.9(16)
C7 C2 C3 C4 0(2)
N1 C2 C3 C4 175.7(15)
C2 C3 C4 C5 -3(2)
C3 C4 C5 C6 9(3)
C3 C4 C5 Br2 -174.8(13)
C4 C5 C6 C7 -11(2)
Br2 C5 C6 C7 172.7(10)
C5 C6 C7 C2 8(2)
C5 C6 C7 C8 -179.3(14)
C3 C2 C7 C6 -2.0(19)
N1 C2 C7 C6 -178.9(12)
C3 C2 C7 C8 -176.9(12)
N1 C2 C7 C8 6.3(14)
C6 C7 C8 C1 178.3(14)
C2 C7 C8 C1 -7.9(13)
C6 C7 C8 C9 53.4(19)
C2 C7 C8 C9 -132.9(11)
C6 C7 C8 Br1 -72.2(16)
C2 C7 C8 Br1 101.6(10)
O1 C1 C8 C7 -167.5(14)
N1 C1 C8 C7 6.7(13)
O1 C1 C8 C9 -37.3(18)
N1 C1 C8 C9 136.9(10)
O1 C1 C8 Br1 79.0(15)
N1 C1 C8 Br1 -106.8(9)
S2 N2 C9 C10 81.5(10)
S2 N2 C9 C8 -155.4(7)
C7 C8 C9 N2 -74.6(12)
C1 C8 C9 N2 163.3(9)
Br1 C8 C9 N2 50.8(9)
C7 C8 C9 C10 53.4(12)
C1 C8 C9 C10 -68.8(11)
Br1 C8 C9 C10 178.7(6)
N2 C9 C10 C11 34.6(15)
C8 C9 C10 C11 -89.3(12)
N2 C9 C10 C15 -135.2(11)
C8 C9 C10 C15 101.0(12)
C15 C10 C11 C12 -2.8(18)
C9 C10 C11 C12 -172.4(11)
C10 C11 C12 C13 2(2)
C11 C12 C13 C14 -2(2)
C11 C12 C13 O4 179.0(14)
C16 O4 C13 C14 178.4(19)
C16 O4 C13 C12 -2(3)
C12 C13 C14 C15 4(3)
O4 C13 C14 C15 -177.0(17)
C13 C14 C15 C10 -5(3)
C11 C10 C15 C14 4(2)
C9 C10 C15 C14 174.4(13)
O2 S2 C17 C18 174.0(10)
O3 S2 C17 C18 42.5(11)
N2 S2 C17 C18 -70.2(10)
O2 S2 C17 C22 -12.2(11)
O3 S2 C17 C22 -143.7(10)
N2 S2 C17 C22 103.6(10)
C22 C17 C18 C19 9(2)
S2 C17 C18 C19 -177.4(12)
C17 C18 C19 C20 -9(3)
C18 C19 C20 C21 4(3)
C18 C19 C20 C23 -168.8(18)
C19 C20 C21 C22 0(3)
C23 C20 C21 C22 172.9(19)
C18 C17 C22 C21 -5(2)
S2 C17 C22 C21 -178.5(13)
C20 C21 C22 C17 0(3)
C25 N3 C24 O5 175.5(12)
C25 N3 C24 C31 -4.7(13)
C24 N3 C25 C26 -177.8(12)
C24 N3 C25 C30 4.7(14)
N3 C25 C26 C27 -176.8(13)
C30 C25 C26 C27 0.5(19)
C25 C26 C27 C28 1(2)
C26 C27 C28 C29 -3(2)
C26 C27 C28 Br4 -179.0(12)
C27 C28 C29 C30 2(2)
Br4 C28 C29 C30 178.2(11)
C28 C29 C30 C25 0(2)
C28 C29 C30 C31 178.9(13)
N3 C25 C30 C29 176.5(12)
C26 C25 C30 C29 -1.2(19)
N3 C25 C30 C31 -2.6(14)
C26 C25 C30 C31 179.6(11)
C29 C30 C31 C32 61.9(19)
C25 C30 C31 C32 -119.1(11)
C29 C30 C31 C24 -179.2(14)
C25 C30 C31 C24 -0.2(12)
C29 C30 C31 Br3 -69.1(16)
C25 C30 C31 Br3 110.0(9)
O5 C24 C31 C32 -50.3(15)
N3 C24 C31 C32 129.9(10)
O5 C24 C31 C30 -177.3(12)
N3 C24 C31 C30 2.9(12)
O5 C24 C31 Br3 71.3(13)
N3 C24 C31 Br3 -108.5(9)
C30 C31 C32 N4 -70.2(13)
C24 C31 C32 N4 174.9(9)
Br3 C31 C32 N4 58.1(11)
C30 C31 C32 C33 57.9(13)
C24 C31 C32 C33 -57.0(12)
Br3 C31 C32 C33 -173.8(7)
S1 N4 C32 C31 -131.2(10)
S1 N4 C32 C33 98.2(10)
C31 C32 C33 C34 121.2(11)
N4 C32 C33 C34 -111.3(11)
C31 C32 C33 C38 -66.7(13)
N4 C32 C33 C38 60.8(14)
C38 C33 C34 C35 3.2(18)
C32 C33 C34 C35 175.7(11)
C33 C34 C35 C36 -1(2)
C34 C35 C36 C37 -2(2)
C34 C35 C36 O8 -179.9(14)
C39 O8 C36 C37 -173.2(18)
C39 O8 C36 C35 5(3)
C35 C36 C37 C38 1(2)
O8 C36 C37 C38 179.6(13)
C34 C33 C38 C37 -3.7(17)
C32 C33 C38 C37 -176.0(11)
C36 C37 C38 C33 1(2)
O6 S1 C40 C41 135.5(6)
O7 S1 C40 C41 4.0(7)
N4 S1 C40 C41 -113.1(6)
O6 S1 C40 C45 -46.0(7)
O7 S1 C40 C45 -177.5(6)
N4 S1 C40 C45 65.4(6)
C45 C40 C41 C42 0.0
S1 C40 C41 C42 178.5(6)
C40 C41 C42 C43 0.0
C41 C42 C43 C44 0.0
C41 C42 C43 C46 174.8(13)
C42 C43 C44 C45 0.0
C46 C43 C44 C45 -174.6(14)
C43 C44 C45 C40 0.0
C41 C40 C45 C44 0.0
S1 C40 C45 C44 -178.5(6)
C49 O10 C48 O9 -1(4)
C49 O10 C48 C47 175(2)
C48 O10 C49 C50 -134(3)
